data_7213475
loop_
_publ_author_name
'Norrild, Jens Chr.'
'S\/otofte, Inger'

_publ_section_title
;
 Crystal structures of 2-(N,N-dimethylaminoalkyl)ferroceneboronic acids
 and their diol derivatives. The quest for a B--N intramolecular bond in
 the solid state
;
_journal_issue 5
_journal_name_full 'Journal of the Chemical Society, Perkin Transactions 2'
_journal_page_first 727
_journal_paper_doi 10.1039/b102377m
_journal_year 2001
_chemical_formula_sum 'C13 H18 B Fe N O2'
_chemical_formula_weight 286.94
_chemical_name_systematic
; 
? 
;
_space_group_IT_number 14
_symmetry_space_group_name_Hall '-P 2yn'
_symmetry_space_group_name_H-M 'P 1 21/n 1'
_atom_sites_solution_hydrogens geom
_atom_sites_solution_primary direct
_atom_sites_solution_secondary difmap
_audit_creation_method SHELXL
_cell_angle_alpha 90.00
_cell_angle_beta 104.77(3)
_cell_angle_gamma 90.00
_cell_formula_units_Z 8
_cell_length_a 12.452(3)
_cell_length_b 12.858(3)
_cell_length_c 17.078(3)
_cell_measurement_temperature 120(2)
_cell_volume 2644.0(11)
_computing_structure_refinement 'SHELXL-93 (Sheldrick, 1993)'
_computing_structure_solution 'SHELXS-86 (Sheldrick, 1990)'
_diffrn_ambient_temperature 120(2)
_diffrn_radiation_monochromator graphite
_diffrn_radiation_source 'fine-focus sealed tube'
_diffrn_radiation_type MoK\a
_diffrn_radiation_wavelength 0.71073
_diffrn_reflns_av_R_equivalents 0.0158
_diffrn_reflns_av_sigmaI/netI 0.0202
_diffrn_reflns_limit_h_max 15
_diffrn_reflns_limit_h_min -16
_diffrn_reflns_limit_k_max 16
_diffrn_reflns_limit_k_min -10
_diffrn_reflns_limit_l_max 23
_diffrn_reflns_limit_l_min -22
_diffrn_reflns_number 17656
_diffrn_reflns_theta_max 29.68
_diffrn_reflns_theta_min 1.82
_exptl_absorpt_coefficient_mu 1.132
_exptl_crystal_density_diffrn 1.442
_exptl_crystal_F_000 1200
_refine_diff_density_max 0.388
_refine_diff_density_min -0.308
_refine_diff_density_rms 0.047
_refine_ls_extinction_method none
_refine_ls_goodness_of_fit_all 1.051
_refine_ls_goodness_of_fit_obs 1.093
_refine_ls_matrix_type full
_refine_ls_number_parameters 325
_refine_ls_number_reflns 6747
_refine_ls_number_restraints 0
_refine_ls_restrained_S_all 1.051
_refine_ls_restrained_S_obs 1.093
_refine_ls_R_factor_all 0.0283
_refine_ls_R_factor_obs 0.0231
_refine_ls_shift/esd_max 0.003
_refine_ls_shift/esd_mean 0.001
_refine_ls_structure_factor_coef Fsqd
_refine_ls_weighting_details 'w=1/[\s^2^(Fo^2^)+(0.0328P)^2^+0.8038P] where P=(Fo^2^+2Fc^2^)/3'
_refine_ls_weighting_scheme calc
_refine_ls_wR_factor_all 0.0653
_refine_ls_wR_factor_obs 0.0631
_reflns_number_observed 5865
_reflns_number_total 6747
_reflns_observed_criterion >2sigma(I)
_cod_data_source_file b102377msup1.cif
_cod_data_source_block B102377M-4a
_cod_depositor_comments
;
The following automatic conversions were performed:

'_refine_ls_weighting_scheme' value 'calc
w=1/[\s^2^(Fo^2^)+(0.0328P)^2^+0.8038P] where P=(Fo^2^+2Fc^2^)/3' was
changed to 'calc'. New tag '_refine_ls_weighting_details' was
created. The value of the new tag was set to
'w=1/[\s^2^(Fo^2^)+(0.0328P)^2^+0.8038P] where P=(Fo^2^+2Fc^2^)/3'.

Automatic conversion script
Id: cif_fix_values 3143 2015-03-26 13:38:13Z robertas 
;
_cod_original_cell_volume 2643.9(9)
_cod_database_code 7213475

loop_
_symmetry_equiv_pos_as_xyz
'x, y, z'
'-x+1/2, y+1/2, -z+1/2'
'-x, -y, -z'
'x-1/2, -y-1/2, z-1/2'

loop_
_atom_site_aniso_label
_atom_site_aniso_U_11
_atom_site_aniso_U_22
_atom_site_aniso_U_33
_atom_site_aniso_U_23
_atom_site_aniso_U_13
_atom_site_aniso_U_12
Fe1 0.01552(8) 0.01434(9) 0.02005(9) 0.00401(6) 0.00342(6) 0.00231(6)
O1 0.0164(4) 0.0231(4) 0.0205(4) -0.0030(3) 0.0050(3) 0.0045(3)
O2 0.0177(4) 0.0230(4) 0.0249(4) -0.0055(4) 0.0026(3) 0.0043(3)
B1 0.0173(6) 0.0136(6) 0.0208(6) 0.0031(5) 0.0059(5) 0.0021(5)
C1 0.0167(5) 0.0151(5) 0.0210(5) 0.0049(4) 0.0054(4) 0.0026(4)
C2 0.0186(5) 0.0161(6) 0.0293(6) 0.0055(5) 0.0053(5) -0.0003(4)
C3 0.0159(5) 0.0259(6) 0.0369(7) 0.0078(5) 0.0080(5) 0.0002(5)
C4 0.0198(6) 0.0257(6) 0.0310(7) 0.0071(5) 0.0125(5) 0.0055(5)
C5 0.0201(5) 0.0182(5) 0.0202(5) 0.0061(4) 0.0083(4) 0.0053(4)
C6 0.0253(6) 0.0180(6) 0.0195(5) 0.0027(4) 0.0066(5) 0.0060(5)
N1 0.0254(5) 0.0218(5) 0.0159(5) 0.0031(4) 0.0073(4) 0.0055(4)
C7 0.0305(7) 0.0310(7) 0.0209(6) -0.0020(5) 0.0050(5) 0.0042(6)
C8 0.0379(8) 0.0317(7) 0.0233(6) 0.0078(5) 0.0158(6) 0.0053(6)
C9 0.0328(7) 0.0177(6) 0.0326(7) 0.0093(5) 0.0034(6) 0.0057(5)
C10 0.0321(7) 0.0169(6) 0.0236(6) 0.0052(5) 0.0065(5) -0.0031(5)
C11 0.0296(7) 0.0254(7) 0.0264(6) 0.0069(5) 0.0129(5) -0.0011(5)
C12 0.0482(9) 0.0240(7) 0.0204(6) 0.0025(5) 0.0100(6) -0.0019(6)
C13 0.0378(8) 0.0262(7) 0.0253(7) 0.0091(5) -0.0055(6) -0.0015(6)
Fe2 0.01525(8) 0.01317(8) 0.01637(8) -0.00101(6) 0.00460(6) -0.00145(6)
O3 0.0159(4) 0.0221(4) 0.0225(4) 0.0047(3) 0.0040(3) -0.0030(3)
O4 0.0173(4) 0.0228(5) 0.0300(5) 0.0085(4) 0.0021(3) -0.0046(3)
B2 0.0164(6) 0.0135(6) 0.0225(6) -0.0014(5) 0.0043(5) -0.0012(5)
C14 0.0165(5) 0.0133(5) 0.0202(5) -0.0029(4) 0.0045(4) -0.0010(4)
C15 0.0176(5) 0.0156(5) 0.0276(6) -0.0037(4) 0.0045(5) 0.0015(4)
C16 0.0153(5) 0.0255(6) 0.0324(7) -0.0070(5) 0.0066(5) 0.0005(5)
C17 0.0198(6) 0.0261(6) 0.0247(6) -0.0061(5) 0.0114(5) -0.0059(5)
C18 0.0197(5) 0.0176(5) 0.0170(5) -0.0039(4) 0.0072(4) -0.0041(4)
C19 0.0293(6) 0.0171(6) 0.0186(5) -0.0006(4) 0.0038(5) -0.0043(5)
N2 0.0238(5) 0.0194(5) 0.0166(5) -0.0010(4) 0.0043(4) -0.0018(4)
C20 0.0370(8) 0.0358(8) 0.0208(6) -0.0061(5) 0.0100(5) 0.0016(6)
C21 0.0315(7) 0.0276(7) 0.0246(6) 0.0054(5) 0.0014(5) -0.0008(6)
C22 0.0319(7) 0.0168(6) 0.0217(6) -0.0048(5) 0.0048(5) -0.0045(5)
C23 0.0304(6) 0.0172(6) 0.0198(6) -0.0021(4) 0.0069(5) 0.0046(5)
C24 0.0271(6) 0.0238(6) 0.0255(6) -0.0040(5) 0.0139(5) 0.0022(5)
C25 0.0416(8) 0.0223(6) 0.0203(6) 0.0019(5) 0.0144(5) 0.0021(6)
C26 0.0341(7) 0.0244(7) 0.0179(6) -0.0022(5) 0.0007(5) 0.0025(5)

loop_
_atom_site_label
_atom_site_type_symbol
_atom_site_fract_x
_atom_site_fract_y
_atom_site_fract_z
_atom_site_U_iso_or_equiv
_atom_site_thermal_displace_type
_atom_site_occupancy
_atom_site_calc_flag
_atom_site_refinement_flags
Fe1 Fe 0.646853(13) 0.822532(13) 0.149113(10) 0.01684(5) Uani 1 d .
O1 O 0.92994(7) 0.69303(7) 0.29395(5) 0.0200(2) Uani 1 d .
H1O H 0.90662(7) 0.72555(7) 0.32898(5) 0.024 Uiso 1 calc R
O2 O 0.85739(7) 0.60887(7) 0.16779(5) 0.0224(2) Uani 1 d .
H2O H 0.92431(7) 0.59085(7) 0.17723(5) 0.027 Uiso 1 calc R
B1 B 0.84239(11) 0.66887(10) 0.22980(8) 0.0170(2) Uani 1 d .
C1 C 0.72291(10) 0.70869(9) 0.22698(7) 0.0175(2) Uani 1 d .
C2 C 0.62184(10) 0.67024(10) 0.17396(8) 0.0215(2) Uani 1 d .
H2 H 0.61617(10) 0.61095(10) 0.13521(8) 0.026 Uiso 1 calc R
C3 C 0.53116(11) 0.73186(11) 0.18446(9) 0.0260(3) Uani 1 d .
H3 H 0.45147(11) 0.72337(11) 0.15444(9) 0.031 Uiso 1 calc R
C4 C 0.57449(11) 0.80876(11) 0.24410(8) 0.0244(3) Uani 1 d .
H4 H 0.53033(11) 0.86374(11) 0.26320(8) 0.029 Uiso 1 calc R
C5 C 0.69250(10) 0.79577(10) 0.27048(7) 0.0189(2) Uani 1 d .
C6 C 0.77136(11) 0.86456(10) 0.32976(7) 0.0208(2) Uani 1 d .
H61 H 0.81665(11) 0.90512(10) 0.30064(7) 0.025 Uiso 1 calc R
H62 H 0.72822(11) 0.91431(10) 0.35386(7) 0.025 Uiso 1 calc R
N1 N 0.84576(9) 0.80395(8) 0.39506(6) 0.0207(2) Uani 1 d .
C7 C 0.92882(12) 0.87259(11) 0.44647(8) 0.0278(3) Uani 1 d .
H71 H 0.97239(12) 0.90666(11) 0.41344(8) 0.033 Uiso 1 calc R
H72 H 0.97830(12) 0.83146(11) 0.48909(8) 0.033 Uiso 1 calc R
H73 H 0.89122(12) 0.92545(11) 0.47119(8) 0.033 Uiso 1 calc R
C8 C 0.78282(13) 0.74722(12) 0.44324(8) 0.0295(3) Uani 1 d .
H81 H 0.73038(13) 0.69973(12) 0.40803(8) 0.035 Uiso 1 calc R
H82 H 0.74186(13) 0.79677(12) 0.46828(8) 0.035 Uiso 1 calc R
H83 H 0.83419(13) 0.70724(12) 0.48559(8) 0.035 Uiso 1 calc R
C9 C 0.60320(12) 0.96504(10) 0.09731(9) 0.0286(3) Uani 1 d .
H9 H 0.54899(12) 1.01466(10) 0.11115(9) 0.034 Uiso 1 calc R
C10 C 0.71925(12) 0.96121(10) 0.13396(8) 0.0243(3) Uani 1 d .
H10 H 0.76097(12) 1.00768(10) 0.17831(8) 0.029 Uiso 1 calc R
C11 C 0.76577(12) 0.87902(11) 0.09705(8) 0.0261(3) Uani 1 d .
H11 H 0.84569(12) 0.85790(11) 0.11068(8) 0.031 Uiso 1 calc R
C12 C 0.67786(14) 0.83253(11) 0.03725(8) 0.0307(3) Uani 1 d .
H12 H 0.68520(14) 0.77257(11) 0.00169(8) 0.037 Uiso 1 calc R
C13 C 0.57800(13) 0.88547(12) 0.03729(9) 0.0322(3) Uani 1 d .
H13 H 0.50270(13) 0.86918(12) 0.00184(9) 0.039 Uiso 1 calc R
Fe2 Fe 0.142255(13) 0.929233(13) 0.160781(10) 0.01483(5) Uani 1 d .
O3 O 0.42877(7) 1.04182(7) 0.30997(5) 0.0203(2) Uani 1 d .
H3O H 0.40489(7) 1.01283(7) 0.34626(5) 0.024 Uiso 1 calc R
O4 O 0.35612(7) 1.13616(7) 0.18850(6) 0.0241(2) Uani 1 d .
H4O H 0.42381(7) 1.15111(7) 0.19718(6) 0.029 Uiso 1 calc R
B2 B 0.34070(11) 1.07253(10) 0.24794(8) 0.0176(2) Uani 1 d .
C14 C 0.21992(10) 1.03613(9) 0.24454(7) 0.0167(2) Uani 1 d .
C15 C 0.12086(10) 1.07926(10) 0.19218(8) 0.0205(2) Uani 1 d .
H15 H 0.11786(10) 1.14126(10) 0.15634(8) 0.025 Uiso 1 calc R
C16 C 0.02798(10) 1.01834(11) 0.19846(8) 0.0243(3) Uani 1 d .
H16 H -0.05100(10) 1.03001(11) 0.16792(8) 0.029 Uiso 1 calc R
C17 C 0.06756(10) 0.93682(10) 0.25494(8) 0.0225(2) Uani 1 d .
H17 H 0.02112(10) 0.88113(10) 0.27078(8) 0.027 Uiso 1 calc R
C18 C 0.18561(10) 0.94677(9) 0.28351(7) 0.0177(2) Uani 1 d .
C19 C 0.26142(11) 0.87388(10) 0.34152(7) 0.0221(2) Uani 1 d .
H191 H 0.21595(11) 0.82491(10) 0.36426(7) 0.026 Uiso 1 calc R
H192 H 0.30517(11) 0.83268(10) 0.31162(7) 0.026 Uiso 1 calc R
N2 N 0.33811(9) 0.92998(8) 0.40847(6) 0.0201(2) Uani 1 d .
C20 C 0.27771(13) 0.98632(12) 0.45816(8) 0.0307(3) Uani 1 d .
H201 H 0.22572(13) 1.03521(12) 0.42411(8) 0.037 Uiso 1 calc R
H202 H 0.33049(13) 1.02473(12) 0.50071(8) 0.037 Uiso 1 calc R
H203 H 0.23642(13) 0.93680(12) 0.48296(8) 0.037 Uiso 1 calc R
C21 C 0.41666(12) 0.85678(12) 0.45851(8) 0.0290(3) Uani 1 d .
H211 H 0.45957(12) 0.82234(12) 0.42520(8) 0.035 Uiso 1 calc R
H212 H 0.37572(12) 0.80449(12) 0.48107(8) 0.035 Uiso 1 calc R
H213 H 0.46722(12) 0.89456(12) 0.50275(8) 0.035 Uiso 1 calc R
C22 C 0.09875(12) 0.79128(10) 0.10090(8) 0.0238(3) Uani 1 d .
H22 H 0.04453(12) 0.73949(10) 0.11195(8) 0.029 Uiso 1 calc R
C23 C 0.21492(11) 0.79370(10) 0.13827(8) 0.0224(2) Uani 1 d .
H23 H 0.25652(11) 0.74374(10) 0.17997(8) 0.027 Uiso 1 calc R
C24 C 0.26138(11) 0.88059(10) 0.10637(8) 0.0242(3) Uani 1 d .
H24 H 0.34124(11) 0.90196(10) 0.12144(8) 0.029 Uiso 1 calc R
C25 C 0.17346(13) 0.93124(11) 0.04891(8) 0.0269(3) Uani 1 d .
H25 H 0.18091(13) 0.99480(11) 0.01695(8) 0.032 Uiso 1 calc R
C26 C 0.07314(12) 0.87620(11) 0.04552(8) 0.0265(3) Uani 1 d .
H26 H -0.00216(12) 0.89444(11) 0.01098(8) 0.032 Uiso 1 calc R

loop_
_atom_type_symbol
_atom_type_description
_atom_type_scat_dispersion_real
_atom_type_scat_dispersion_imag
_atom_type_scat_source
C C 0.0033 0.0016 'International Tables Vol C Tables 4.2.6.8 and 6.1.1.4'
H H 0.0000 0.0000 'International Tables Vol C Tables 4.2.6.8 and 6.1.1.4'
B B 0.0013 0.0007 'International Tables Vol C Tables 4.2.6.8 and 6.1.1.4'
N N 0.0061 0.0033 'International Tables Vol C Tables 4.2.6.8 and 6.1.1.4'
O O 0.0106 0.0060 'International Tables Vol C Tables 4.2.6.8 and 6.1.1.4'
Fe Fe 0.3463 0.8444 'International Tables Vol C Tables 4.2.6.8 and 6.1.1.4'

loop_
_geom_angle_atom_site_label_1
_geom_angle_atom_site_label_2
_geom_angle_atom_site_label_3
_geom_angle
C5 Fe1 C1 41.59(5)
C5 Fe1 C10 105.01(5)
C1 Fe1 C10 124.18(5)
C5 Fe1 C2 69.16(5)
C1 Fe1 C2 41.21(5)
C10 Fe1 C2 163.21(5)
C5 Fe1 C11 117.26(6)
C1 Fe1 C11 105.71(5)
C10 Fe1 C11 40.85(5)
C2 Fe1 C11 126.58(5)
C5 Fe1 C9 124.49(6)
C1 Fe1 C9 162.08(6)
C10 Fe1 C9 40.67(6)
C2 Fe1 C9 155.43(6)
C11 Fe1 C9 68.66(6)
C5 Fe1 C12 153.05(6)
C1 Fe1 C12 119.11(6)
C10 Fe1 C12 68.46(6)
C2 Fe1 C12 109.20(6)
C11 Fe1 C12 40.73(6)
C9 Fe1 C12 68.47(6)
C5 Fe1 C13 163.34(6)
C1 Fe1 C13 154.75(6)
C10 Fe1 C13 68.34(6)
C2 Fe1 C13 121.46(6)
C11 Fe1 C13 68.41(6)
C9 Fe1 C13 40.72(6)
C12 Fe1 C13 40.49(6)
C5 Fe1 C4 41.02(5)
C1 Fe1 C4 69.38(5)
C10 Fe1 C4 118.14(6)
C2 Fe1 C4 68.46(5)
C11 Fe1 C4 152.37(6)
C9 Fe1 C4 107.27(6)
C12 Fe1 C4 165.31(6)
C13 Fe1 C4 127.32(6)
C5 Fe1 C3 68.91(6)
C1 Fe1 C3 69.27(5)
C10 Fe1 C3 153.49(6)
C2 Fe1 C3 40.71(5)
C11 Fe1 C3 165.13(6)
C9 Fe1 C3 120.32(6)
C12 Fe1 C3 128.42(6)
C13 Fe1 C3 109.81(6)
C4 Fe1 C3 40.48(6)
O2 B1 O1 120.79(11)
O2 B1 C1 118.70(11)
O1 B1 C1 120.51(11)
C2 C1 C5 106.73(10)
C2 C1 B1 125.48(11)
C5 C1 B1 127.57(11)
C2 C1 Fe1 69.52(7)
C5 C1 Fe1 68.95(7)
B1 C1 Fe1 122.35(8)
C3 C2 C1 108.86(12)
C3 C2 Fe1 70.23(7)
C1 C2 Fe1 69.27(7)
C4 C3 C2 107.93(11)
C4 C3 Fe1 69.55(7)
C2 C3 Fe1 69.06(7)
C3 C4 C5 108.38(11)
C3 C4 Fe1 69.97(7)
C5 C4 Fe1 68.73(7)
C4 C5 C1 108.09(11)
C4 C5 C6 125.74(11)
C1 C5 C6 126.09(11)
C4 C5 Fe1 70.25(8)
C1 C5 Fe1 69.47(7)
C6 C5 Fe1 123.43(8)
N1 C6 C5 111.95(10)
C8 N1 C7 111.04(11)
C8 N1 C6 111.34(10)
C7 N1 C6 110.17(10)
C10 C9 C13 107.72(13)
C10 C9 Fe1 69.55(7)
C13 C9 Fe1 69.74(8)
C9 C10 C11 108.23(12)
C9 C10 Fe1 69.78(7)
C11 C10 Fe1 69.61(7)
C12 C11 C10 107.65(13)
C12 C11 Fe1 69.72(8)
C10 C11 Fe1 69.54(7)
C13 C12 C11 108.19(13)
C13 C12 Fe1 69.86(8)
C11 C12 Fe1 69.55(8)
C12 C13 C9 108.21(13)
C12 C13 Fe1 69.65(8)
C9 C13 Fe1 69.53(8)
C15 Fe2 C24 124.71(5)
C15 Fe2 C18 69.08(5)
C24 Fe2 C18 118.01(6)
C15 Fe2 C14 41.27(5)
C24 Fe2 C14 104.85(5)
C18 Fe2 C14 41.51(5)
C15 Fe2 C23 161.82(5)
C24 Fe2 C23 40.95(5)
C18 Fe2 C23 105.88(5)
C14 Fe2 C23 123.54(5)
C15 Fe2 C25 107.62(5)
C24 Fe2 C25 40.92(6)
C18 Fe2 C25 153.57(6)
C14 Fe2 C25 118.52(5)
C23 Fe2 C25 68.68(5)
C15 Fe2 C22 156.16(5)
C24 Fe2 C22 68.76(6)
C18 Fe2 C22 125.13(5)
C14 Fe2 C22 161.81(5)
C23 Fe2 C22 40.72(5)
C25 Fe2 C22 68.52(6)
C15 Fe2 C26 121.04(5)
C24 Fe2 C26 68.72(6)
C18 Fe2 C26 163.42(5)
C14 Fe2 C26 154.61(5)
C23 Fe2 C26 68.54(6)
C25 Fe2 C26 40.67(6)
C22 Fe2 C26 40.68(5)
C15 Fe2 C16 40.71(5)
C24 Fe2 C16 163.03(6)
C18 Fe2 C16 68.86(6)
C14 Fe2 C16 69.33(5)
C23 Fe2 C16 155.43(5)
C25 Fe2 C16 126.70(6)
C22 Fe2 C16 121.53(6)
C26 Fe2 C16 109.34(6)
C15 Fe2 C17 68.50(5)
C24 Fe2 C17 153.92(6)
C18 Fe2 C17 40.93(5)
C14 Fe2 C17 69.37(5)
C23 Fe2 C17 119.86(5)
C25 Fe2 C17 164.23(6)
C22 Fe2 C17 108.46(5)
C26 Fe2 C17 127.10(6)
C16 Fe2 C17 40.57(6)
O4 B2 O3 120.89(11)
O4 B2 C14 118.17(11)
O3 B2 C14 120.94(11)
C15 C14 C18 106.59(10)
C15 C14 B2 124.95(11)
C18 C14 B2 128.00(11)
C15 C14 Fe2 69.25(7)
C18 C14 Fe2 69.18(7)
B2 C14 Fe2 120.50(8)
C16 C15 C14 109.01(11)
C16 C15 Fe2 70.25(7)
C14 C15 Fe2 69.48(7)
C15 C16 C17 107.96(11)
C15 C16 Fe2 69.03(7)
C17 C16 Fe2 69.76(7)
C16 C17 C18 108.23(11)
C16 C17 Fe2 69.67(7)
C18 C17 Fe2 68.94(7)
C17 C18 C14 108.20(11)
C17 C18 C19 125.78(11)
C14 C18 C19 125.98(11)
C17 C18 Fe2 70.13(7)
C14 C18 Fe2 69.31(7)
C19 C18 Fe2 124.33(8)
N2 C19 C18 112.20(10)
C20 N2 C21 110.21(11)
C20 N2 C19 111.38(11)
C21 N2 C19 109.96(10)
C23 C22 C26 108.07(12)
C23 C22 Fe2 69.43(7)
C26 C22 Fe2 69.79(8)
C22 C23 C24 108.05(11)
C22 C23 Fe2 69.85(7)
C24 C23 Fe2 69.32(7)
C25 C24 C23 107.75(12)
C25 C24 Fe2 69.75(7)
C23 C24 Fe2 69.73(7)
C26 C25 C24 108.19(12)
C26 C25 Fe2 70.00(8)
C24 C25 Fe2 69.33(7)
C25 C26 C22 107.94(12)
C25 C26 Fe2 69.34(8)
C22 C26 Fe2 69.53(7)

loop_
_geom_bond_atom_site_label_1
_geom_bond_atom_site_label_2
_geom_bond_distance
Fe1 C5 2.0340(13)
Fe1 C1 2.0410(12)
Fe1 C10 2.0440(13)
Fe1 C2 2.0443(13)
Fe1 C11 2.0450(14)
Fe1 C9 2.0471(13)
Fe1 C12 2.0472(14)
Fe1 C13 2.0499(14)
Fe1 C4 2.0543(14)
Fe1 C3 2.0597(13)
O1 B1 1.370(2)
O2 B1 1.361(2)
B1 C1 1.562(2)
C1 C2 1.438(2)
C1 C5 1.447(2)
C2 C3 1.428(2)
C3 C4 1.423(2)
C4 C5 1.433(2)
C5 C6 1.505(2)
C6 N1 1.477(2)
N1 C8 1.467(2)
N1 C7 1.468(2)
C9 C10 1.422(2)
C9 C13 1.426(2)
C10 C11 1.427(2)
C11 C12 1.424(2)
C12 C13 1.418(2)
Fe2 C15 2.0378(13)
Fe2 C24 2.0391(13)
Fe2 C18 2.0391(13)
Fe2 C14 2.0409(12)
Fe2 C23 2.0446(13)
Fe2 C25 2.0447(13)
Fe2 C22 2.0501(13)
Fe2 C26 2.0535(14)
Fe2 C16 2.0539(13)
Fe2 C17 2.0550(13)
O3 B2 1.374(2)
O4 B2 1.355(2)
B2 C14 1.562(2)
C14 C15 1.437(2)
C14 C18 1.446(2)
C15 C16 1.423(2)
C16 C17 1.425(2)
C17 C18 1.432(2)
C18 C19 1.508(2)
C19 N2 1.477(2)
N2 C20 1.461(2)
N2 C21 1.465(2)
C22 C23 1.425(2)
C22 C26 1.426(2)
C23 C24 1.428(2)
C24 C25 1.427(2)
C25 C26 1.424(2)
